data_2010638
loop_
_publ_author_name
'von B\"ulow, Rixa'
'Us\'on, Isabel'

_publ_section_title
;
 The dipotassium salt of <i>p</i>-nitrocatechol sulfate
;
_journal_issue 2
_journal_name_full 'Acta Crystallographica Section C'
_journal_page_first 152
_journal_page_last 153
_journal_paper_doi 10.1107/S0108270199013426
_journal_volume 56
_journal_year 2000
_chemical_formula_iupac 'K2 (C6 H3 NO7 S) ,2H2 O'
_chemical_formula_moiety 'C6 H3 K2 N O7 S ,2H2 O'
_chemical_formula_sum 'C6 H7 K2 N O9 S'
_chemical_formula_weight 347.39
_chemical_name_common 'p-Nitrocatechol sulfate'
_chemical_name_systematic ' 2-Hydroxy-5-nitrophenyl sulfate'
_space_group_IT_number 2
_symmetry_cell_setting triclinic
_symmetry_space_group_name_Hall '-P 1'
_symmetry_space_group_name_H-M 'P -1'
_cell_angle_alpha 105.627(3)
_cell_angle_beta 90.456(4)
_cell_angle_gamma 95.905(3)
_cell_formula_units_Z 2
_cell_length_a 6.9997(12)
_cell_length_b 7.4134(14)
_cell_length_c 12.348(2)
_cell_measurement_reflns_used 8192
_cell_measurement_temperature 133(2)
_cell_measurement_theta_max 29.45
_cell_measurement_theta_min 2.87
_cell_volume 613.37(19)
_computing_cell_refinement 'SAINT (Bruker, 1998)'
_computing_data_collection 'SMART (Siemens, 1996)'
_computing_data_reduction SAINT
_computing_molecular_graphics 'SHELXTL (Bruker, 19XX)'
_computing_publication_material SHELXL97
_computing_structure_refinement 'SHELXL97 (Sheldrick, 1997)'
_computing_structure_solution 'SHELXS97 (Sheldrick, 1990)'
_diffrn_ambient_temperature 133(2)
_diffrn_detector_area_resol_mean '8.192 pixels/mm'
_diffrn_measured_fraction_theta_full .910
_diffrn_measured_fraction_theta_max .910
_diffrn_measurement_device_type 'Stoe-Siemens-Huber four circle diffractometer coupled to CCD area detector'
_diffrn_measurement_method '\f and omega scan'
_diffrn_radiation_monochromator graphite
_diffrn_radiation_source 'fine-focus sealed tube'
_diffrn_radiation_type MoK\a
_diffrn_radiation_wavelength .71073
_diffrn_reflns_av_R_equivalents .0375
_diffrn_reflns_av_sigmaI/netI .0327
_diffrn_reflns_limit_h_max 9
_diffrn_reflns_limit_h_min -9
_diffrn_reflns_limit_k_max 9
_diffrn_reflns_limit_k_min -9
_diffrn_reflns_limit_l_max 16
_diffrn_reflns_limit_l_min 0
_diffrn_reflns_number 9928
_diffrn_reflns_theta_full 29.45
_diffrn_reflns_theta_max 28.28
_diffrn_reflns_theta_min 2.87
_exptl_absorpt_coefficient_mu .984
_exptl_absorpt_correction_T_max .8275
_exptl_absorpt_correction_T_min .7568
_exptl_absorpt_correction_type multi-scan
_exptl_absorpt_process_details 'Bruker AXS SADABS (1999)'
_exptl_crystal_colour yellow
_exptl_crystal_density_diffrn 1.881
_exptl_crystal_density_method 'not measured'
_exptl_crystal_description blocks
_exptl_crystal_F_000 352
_exptl_crystal_size_max .3
_exptl_crystal_size_mid .2
_exptl_crystal_size_min .2
_refine_diff_density_max .468
_refine_diff_density_min -.447
_refine_ls_extinction_coef .027(3)
_refine_ls_extinction_method 'SHELXL97 (Sheldrick, 1997)'
_refine_ls_goodness_of_fit_ref 1.075
_refine_ls_hydrogen_treatment mixed
_refine_ls_matrix_type full
_refine_ls_number_parameters 192
_refine_ls_number_reflns 3098
_refine_ls_number_restraints 7
_refine_ls_restrained_S_all 1.074
_refine_ls_R_factor_all .0454
_refine_ls_R_factor_gt .0351
_refine_ls_shift/su_max .032
_refine_ls_shift/su_mean .001
_refine_ls_structure_factor_coef Fsqd
_refine_ls_weighting_details 'calc w = 1/[\s^2^(Fo^2^)+(0.0490P)^2^+0.3697P] where P=(Fo^2^+2Fc^2^)/3'
_refine_ls_weighting_scheme calc
_refine_ls_wR_factor_ref .0973
_reflns_number_gt 2457
_reflns_number_total 2993
_reflns_threshold_expression I>2\s(I)
_cod_data_source_file ka1345.cif
_cod_data_source_block I
_cod_original_sg_symbol_H-M P-1
_cod_database_code 2010638
_cod_database_fobs_code 2010638

loop_
_symmetry_equiv_pos_as_xyz
'x, y, z'
'-x, -y, -z'

loop_
_atom_site_label
_atom_site_fract_x
_atom_site_fract_y
_atom_site_fract_z
_atom_site_U_iso_or_equiv
_atom_site_adp_type
_atom_site_calc_flag
_atom_site_refinement_flags
_atom_site_occupancy
_atom_site_disorder_assembly
_atom_site_disorder_group
_atom_site_type_symbol
K1 .57768(6) -.20632(6) .36245(4) .02386(13) Uani d . 1 . . K
K2 .82444(6) .30999(6) .36347(4) .02052(13) Uani d . 1 . . K
S1 .33713(7) .29321(7) .37880(4) .01836(13) Uani d . 1 . . S
O7 .2363(2) -.2079(2) .25231(12) .0243(3) Uani d . 1 . . O
O4 .16784(19) .1669(2) .29273(11) .0198(3) Uani d . 1 . . O
O6 .2745(2) .0264(2) -.19788(12) .0270(3) Uani d . 1 . . O
O3 .4375(3) .4193(2) .32235(15) .0349(4) Uani d . 1 . . O
O5 .2664(3) .2993(2) -.07706(13) .0302(4) Uani d . 1 . . O
O2 .4595(2) .1642(2) .40584(12) .0227(3) Uani d . 1 . . O
O1 .2222(2) .3800(2) .47189(14) .0324(4) Uani d . 1 . . O
N1 .2648(2) .1252(2) -.09892(14) .0214(3) Uani d . 1 . . N
C1 .2163(3) .0634(3) .18502(16) .0181(4) Uani d . 1 . . C
C2 .2402(3) -.1320(3) .17011(17) .0199(4) Uani d . 1 . . C
C3 .2677(3) -.2370(3) .05663(17) .0226(4) Uani d . 1 . . C
H3 .2819 -.3675 .0412 .026(6) Uiso calc R 1 . . H
C4 .2741(3) -.1542(3) -.03036(17) .0226(4) Uani d . 1 . . C
H4 .2926 -.2274 -.1047 .024(6) Uiso calc R 1 . . H
C5 .2535(3) .0377(3) -.00991(16) .0194(4) Uani d . 1 . . C
C6 .2236(3) .1484(3) .09973(17) .0196(4) Uani d . 1 . . C
H6 .2089 .2786 .1138 .030(7) Uiso calc R 1 . . H
O10 .8522(3) .1175(3) .52470(16) .0371(4) Uani d D 1 . . O
O11 .8962(3) .5700(3) .25113(15) .0343(4) Uani d D 1 . . O
H13 1.003(3) .622(5) .250(3) .056(10) Uiso d D 1 . . H
H12 .844(4) .584(5) .196(2) .047(9) Uiso d D 1 . . H
H10 .840(5) .145(5) .5937(19) .059(11) Uiso d D 1 . . H
H11 .969(4) .141(10) .524(5) .19(3) Uiso d D 1 . . H

loop_
_atom_site_aniso_label
_atom_site_aniso_U_11
_atom_site_aniso_U_22
_atom_site_aniso_U_33
_atom_site_aniso_U_12
_atom_site_aniso_U_13
_atom_site_aniso_U_23
K1 .0283(2) .0221(2) .0227(2) .00066(17) -.00067(17) .00958(17)
K2 .0208(2) .0184(2) .0224(2) .00269(15) .00527(15) .00543(16)
S1 .0194(2) .0170(2) .0173(2) .00014(17) -.00148(17) .00304(17)
O7 .0291(8) .0219(7) .0226(7) -.0011(6) -.0015(6) .0089(6)
O4 .0172(6) .0233(7) .0167(6) .0019(5) .0001(5) .0017(5)
O6 .0363(8) .0262(8) .0170(7) .0008(6) .0036(6) .0042(6)
O3 .0407(9) .0299(9) .0354(9) -.0136(7) -.0112(7) .0179(7)
O5 .0476(10) .0192(7) .0237(8) .0026(7) -.0029(7) .0058(6)
O2 .0204(7) .0246(7) .0232(7) .0015(5) -.0023(5) .0071(6)
O1 .0292(8) .0346(9) .0259(8) .0099(7) -.0021(6) -.0072(7)
N1 .0236(8) .0204(8) .0196(8) .0008(6) -.0002(6) .0051(6)
C1 .0156(8) .0201(9) .0161(8) .0004(7) -.0012(7) .0011(7)
C2 .0174(9) .0209(9) .0205(9) -.0015(7) -.0010(7) .0057(7)
C3 .0292(10) .0144(9) .0230(10) .0015(7) -.0002(8) .0032(7)
C4 .0248(10) .0207(10) .0200(9) .0018(8) .0012(7) .0020(7)
C5 .0202(9) .0205(9) .0173(9) .0006(7) .0003(7) .0052(7)
C6 .0185(9) .0173(9) .0214(9) .0018(7) -.0015(7) .0026(7)
O10 .0389(10) .0465(11) .0365(10) .0154(8) .0141(8) .0248(9)
O11 .0366(9) .0387(10) .0314(9) -.0094(8) -.0043(7) .0209(8)

loop_
_atom_type_symbol
_atom_type_description
_atom_type_scat_dispersion_real
_atom_type_scat_dispersion_imag
_atom_type_scat_source
C C .0033 .0016 'International Tables Vol C Tables 4.2.6.8 and 6.1.1.4'
H H .0000 .0000 'International Tables Vol C Tables 4.2.6.8 and 6.1.1.4'
O O .0106 .0060 'International Tables Vol C Tables 4.2.6.8 and 6.1.1.4'
S S .1246 .1234 'International Tables Vol C Tables 4.2.6.8 and 6.1.1.4'
N N .0061 .0033 'International Tables Vol C Tables 4.2.6.8 and 6.1.1.4'
K K .2009 .2494 'International Tables Vol C Tables 4.2.6.8 and 6.1.1.4'

loop_
_geom_angle_atom_site_label_1
_geom_angle_atom_site_label_2
_geom_angle_atom_site_label_3
_geom_angle_site_symmetry_1
_geom_angle_site_symmetry_3
_geom_angle
O7 K1 O3 . 1_545 79.87(5)
O7 K1 O2 . 2_656 113.12(5)
O3 K1 O2 1_545 2_656 89.03(5)
O7 K1 O6 . 2_655 82.23(5)
O3 K1 O6 1_545 2_655 125.97(5)
O2 K1 O6 2_656 2_655 144.52(5)
O7 K1 O2 . . 68.29(4)
O3 K1 O2 1_545 . 142.56(5)
O2 K1 O2 2_656 . 85.98(5)
O6 K1 O2 2_655 . 69.77(4)
O7 K1 O11 . 1_545 122.49(5)
O3 K1 O11 1_545 1_545 73.93(5)
O2 K1 O11 2_656 1_545 116.54(5)
O6 K1 O11 2_655 1_545 73.99(5)
O2 K1 O11 . 1_545 140.20(5)
O7 K1 O1 . 2_656 143.96(5)
O3 K1 O1 1_545 2_656 70.56(5)
O2 K1 O1 2_656 2_656 48.11(4)
O6 K1 O1 2_655 2_656 131.98(5)
O2 K1 O1 . 2_656 127.82(4)
O11 K1 O1 1_545 2_656 68.75(5)
O7 K1 O10 . . 132.48(5)
O3 K1 O10 1_545 . 142.89(5)
O2 K1 O10 2_656 . 63.59(5)
O6 K1 O10 2_655 . 82.27(5)
O2 K1 O10 . . 64.20(5)
O11 K1 O10 1_545 . 95.45(5)
O1 K1 O10 2_656 . 72.45(5)
O7 K1 O10 . 2_656 52.06(5)
O3 K1 O10 1_545 2_656 85.26(6)
O2 K1 O10 2_656 2_656 61.45(4)
O6 K1 O10 2_655 2_656 120.62(5)
O2 K1 O10 . 2_656 59.92(4)
O11 K1 O10 1_545 2_656 159.18(5)
O1 K1 O10 2_656 2_656 104.15(5)
O10 K1 O10 . 2_656 101.01(5)
O7 K1 S1 . 2_656 129.60(3)
O3 K1 S1 1_545 2_656 77.64(4)
O2 K1 S1 2_656 2_656 23.64(3)
O6 K1 S1 2_655 2_656 146.01(4)
O2 K1 S1 . 2_656 107.66(3)
O11 K1 S1 1_545 2_656 93.29(4)
O1 K1 S1 2_656 2_656 24.57(3)
O10 K1 S1 . 2_656 67.41(4)
O10 K1 S1 2_656 2_656 81.50(3)
O7 K1 C2 . . 18.87(4)
O3 K1 C2 1_545 . 92.27(5)
O2 K1 C2 2_656 . 127.99(5)
O6 K1 C2 2_655 . 63.37(5)
O2 K1 C2 . . 62.98(4)
O11 K1 C2 1_545 . 113.66(5)
O1 K1 C2 2_656 . 161.64(5)
O10 K1 C2 . . 124.01(5)
O10 K1 C2 2_656 . 66.86(5)
S1 K1 C2 2_656 . 147.56(4)
O7 K1 K2 . . 99.52(3)
O3 K1 K2 1_545 . 169.22(4)
O2 K1 K2 2_656 . 100.99(3)
O6 K1 K2 2_655 . 43.69(3)
O2 K1 K2 . . 43.58(3)
O11 K1 K2 1_545 . 97.78(4)
O1 K1 K2 2_656 . 113.36(4)
O10 K1 K2 . . 43.08(3)
O10 K1 K2 2_656 . 102.94(4)
S1 K1 K2 2_656 . 110.211(16)
C2 K1 K2 . . 84.71(3)
O11 K2 O1 . 2_666 80.48(6)
O11 K2 O10 . . 160.44(6)
O1 K2 O10 2_666 . 88.75(6)
O11 K2 O4 . 1_655 89.70(5)
O1 K2 O4 2_666 1_655 127.42(5)
O10 K2 O4 . 1_655 83.92(5)
O11 K2 O2 . . 124.76(5)
O1 K2 O2 2_666 . 87.75(5)
O10 K2 O2 . . 70.55(5)
O4 K2 O2 1_655 . 136.40(5)
O11 K2 O6 . 2_655 104.96(5)
O1 K2 O6 2_666 2_655 158.65(5)
O10 K2 O6 . 2_655 90.99(6)
O4 K2 O6 1_655 2_655 73.71(5)
O2 K2 O6 . 2_655 72.09(5)
O11 K2 O3 . . 75.92(5)
O1 K2 O3 2_666 . 73.30(5)
O10 K2 O3 . . 116.64(5)
O4 K2 O3 1_655 . 152.96(5)
O2 K2 O3 . . 49.11(4)
O6 K2 O3 2_655 . 87.83(5)
O11 K2 O1 . 1_655 93.65(6)
O1 K2 O1 2_666 1_655 81.38(5)
O10 K2 O1 . 1_655 68.46(6)
O4 K2 O1 1_655 1_655 47.62(4)
O2 K2 O1 . 1_655 137.69(5)
O6 K2 O1 2_655 1_655 118.24(5)
O3 K2 O1 . 1_655 153.82(5)
O11 K2 S1 . . 100.85(4)
O1 K2 S1 2_666 . 77.20(4)
O10 K2 S1 . . 92.52(4)
O4 K2 S1 1_655 . 154.84(3)
O2 K2 S1 . . 24.45(3)
O6 K2 S1 2_655 . 81.48(4)
O3 K2 S1 . . 24.93(3)
O1 K2 S1 1_655 . 151.63(4)
O11 K2 S1 . 1_655 87.10(4)
O1 K2 S1 2_666 1_655 102.14(4)
O10 K2 S1 . 1_655 79.22(4)
O4 K2 S1 1_655 1_655 25.39(3)
O2 K2 S1 . 1_655 147.99(4)
O6 K2 S1 2_655 1_655 98.77(4)
O3 K2 S1 . 1_655 162.89(3)
O1 K2 S1 1_655 1_655 23.15(3)
S1 K2 S1 . 1_655 171.73(2)
O11 K2 K1 . . 147.93(4)
O1 K2 K1 2_666 . 122.80(4)
O10 K2 K1 . . 51.02(5)
O4 K2 K1 1_655 . 91.22(3)
O2 K2 K1 . . 45.25(3)
O6 K2 K1 2_655 . 45.22(3)
O3 K2 K1 . . 89.37(3)
O1 K2 K1 1_655 . 110.34(4)
S1 K2 K1 . . 67.778(14)
S1 K2 K1 1_655 . 106.519(16)
O11 K2 K1 . 1_565 47.00(4)
O1 K2 K1 2_666 1_565 48.25(4)
O10 K2 K1 . 1_565 132.39(4)
O4 K2 K1 1_655 1_565 135.39(3)
O2 K2 K1 . 1_565 86.13(3)
O6 K2 K1 2_655 1_565 121.18(4)
O3 K2 K1 . 1_565 41.72(3)
O1 K2 K1 1_655 1_565 114.49(4)
S1 K2 K1 . 1_565 62.585(14)
S1 K2 K1 1_655 1_565 123.164(15)
K1 K2 K1 . 1_565 130.265(19)
O3 S1 O2 . . 112.51(10)
O3 S1 O1 . . 115.92(11)
O2 S1 O1 . . 113.09(10)
O3 S1 O4 . . 107.30(9)
O2 S1 O4 . . 107.03(8)
O1 S1 O4 . . 99.60(8)
O3 S1 K2 . . 60.77(7)
O2 S1 K2 . . 52.62(6)
O1 S1 K2 . . 129.33(7)
O4 S1 K2 . . 130.64(5)
O3 S1 K1 . 2_656 132.02(7)
O2 S1 K1 . 2_656 51.11(6)
O1 S1 K1 . 2_656 62.33(7)
O4 S1 K1 . 2_656 120.48(6)
K2 S1 K1 . 2_656 83.512(16)
O3 S1 K2 . 1_455 111.26(8)
O2 S1 K2 . 1_455 134.61(6)
O1 S1 K2 . 1_455 54.74(7)
O4 S1 K2 . 1_455 47.35(5)
K2 S1 K2 . 1_455 171.73(2)
K1 S1 K2 2_656 1_455 104.360(16)
C2 O7 K1 . . 117.60(12)
C1 O4 S1 . . 118.93(12)
C1 O4 K2 . 1_455 129.41(11)
S1 O4 K2 . 1_455 107.26(7)
N1 O6 K2 . 2_655 149.92(13)
N1 O6 K1 . 2_655 118.26(12)
K2 O6 K1 2_655 2_655 91.09(5)
S1 O3 K1 . 1_565 139.97(11)
S1 O3 K2 . . 94.30(8)
K1 O3 K2 1_565 . 92.21(5)
S1 O2 K2 . . 102.93(7)
S1 O2 K1 . 2_656 105.25(7)
K2 O2 K1 . 2_656 110.42(5)
S1 O2 K1 . . 150.03(9)
K2 O2 K1 . . 91.17(4)
K1 O2 K1 2_656 . 94.02(5)
S1 O1 K2 . 2_666 146.57(11)
S1 O1 K2 . 1_455 102.12(8)
K2 O1 K2 2_666 1_455 98.62(5)
S1 O1 K1 . 2_656 93.09(8)
K2 O1 K1 2_666 2_656 91.46(5)
K2 O1 K1 1_455 2_656 133.26(7)
O5 N1 O6 . . 121.13(17)
O5 N1 C5 . . 119.37(17)
O6 N1 C5 . . 119.50(17)
C6 C1 O4 . . 118.88(18)
C6 C1 C2 . . 123.84(18)
O4 C1 C2 . . 117.08(17)
O7 C2 C3 . . 122.23(18)
O7 C2 C1 . . 122.60(18)
C3 C2 C1 . . 115.17(17)
O7 C2 K1 . . 43.53(9)
C3 C2 K1 . . 112.49(13)
C1 C2 K1 . . 113.47(12)
C4 C3 C2 . . 121.77(19)
C3 C4 C5 . . 120.25(18)
C4 C5 C6 . . 120.75(18)
C4 C5 N1 . . 120.52(17)
C6 C5 N1 . . 118.73(18)
C1 C6 C5 . . 118.20(18)
K2 O10 K1 . . 85.90(6)
K2 O10 K1 . 2_656 96.30(5)
K1 O10 K1 . 2_656 78.99(5)
K2 O11 K1 . 1_565 92.84(5)

loop_
_geom_bond_atom_site_label_1
_geom_bond_atom_site_label_2
_geom_bond_site_symmetry_2
_geom_bond_distance
_geom_bond_publ_flag
K1 O7 . 2.7376(16) ?
K1 O3 1_545 2.7575(17) ?
K1 O2 2_656 2.8105(16) ?
K1 O6 2_655 2.8617(16) ?
K1 O2 . 2.8630(16) ?
K1 O11 1_545 3.032(2) ?
K1 O1 2_656 3.0899(18) ?
K1 O10 . 3.141(2) ?
K1 O10 2_656 3.3778(19) ?
K1 S1 2_656 3.4837(9) ?
K1 C2 . 3.522(2) ?
K1 K2 . 4.0308(9) ?
K2 O11 . 2.6731(18) ?
K2 O1 2_666 2.6777(16) ?
K2 O10 . 2.7603(18) ?
K2 O4 1_655 2.7794(15) ?
K2 O2 . 2.7795(15) ?
K2 O6 2_655 2.7845(16) ?
K2 O3 . 2.9834(19) ?
K2 O1 1_655 3.0139(17) ?
K2 S1 . 3.4091(8) ?
K2 S1 1_655 3.6088(9) ?
K2 K1 1_565 4.1400(9) ?
S1 O3 . 1.4410(16) ?
S1 O2 . 1.4479(15) ?
S1 O1 . 1.4507(16) ?
S1 O4 . 1.6205(14) ?
S1 K1 2_656 3.4837(9) ?
S1 K2 1_455 3.6088(9) ?
O7 C2 . 1.285(2) ?
O4 C1 . 1.408(2) ?
O4 K2 1_455 2.7794(15) ?
O6 N1 . 1.250(2) ?
O6 K2 2_655 2.7845(16) ?
O6 K1 2_655 2.8617(16) ?
O3 K1 1_565 2.7575(17) ?
O5 N1 . 1.245(2) ?
O2 K1 2_656 2.8105(16) ?
O1 K2 2_666 2.6777(16) ?
O1 K2 1_455 3.0139(17) ?
O1 K1 2_656 3.0899(18) ?
N1 C5 . 1.417(3) ?
C1 C6 . 1.364(3) ?
C1 C2 . 1.438(3) ?
C2 C3 . 1.433(3) ?
C3 C4 . 1.373(3) ?
C4 C5 . 1.399(3) ?
C5 C6 . 1.411(3) ?
O10 K1 2_656 3.3778(19) ?
O11 K1 1_565 3.032(2) ?
